data_1559453
loop_
_publ_author_name
'Daugherty, Patricia A.'
'Glerup, Jorgen'
'Goodson, Patricia A.'
'Hodgson, Derek J.'
'Michelsen, Kirsten'

_publ_section_title
;
 Structural and Magnetic Characterization of Manganese(III) Complexes of
 1,4,8,11-Tetraazacyclotetradecane (Cyclam)
;
_journal_name_full 'Acta Chemica Scandinavica'
_journal_page_first 244
_journal_page_last 253
_journal_paper_doi 10.3891/acta.chem.scand.45-0244
_journal_volume 45
_journal_year 1991
_chemical_formula_sum 'C10 H24 Cl2 Mn N5 O3'
_chemical_formula_weight 388.172
_chemical_name_common
;
[Mn(cyclam)Cl2]NO3
;
_space_group_IT_number 14
_space_group_name_Hall '-P 2yn'
_space_group_name_H-M_alt 'P 1 21/n 1'
_symmetry_cell_setting monoclinic
_symmetry_Int_Tables_number 14
_symmetry_space_group_name_Hall '-P 2yn'
_symmetry_space_group_name_H-M 'P 1 21/n 1'
_cell_angle_alpha 90.
_cell_angle_beta 101.70(2)
_cell_angle_gamma 90.
_cell_formula_units_Z 2
_cell_length_a 6.547(2)
_cell_length_b 13.698(4)
_cell_length_c 9.376(2)
_cell_volume 823.4(4)
_diffrn_ambient_temperature 294
_diffrn_radiation_probe x-ray
_diffrn_radiation_type MoK\a
_diffrn_radiation_wavelength 0.71069
_exptl_absorpt_coefficient_mu 1.11
_exptl_crystal_density_diffrn 1.566
_exptl_crystal_F_000 404
_refine_ls_goodness_of_fit_ref 1.34
_refine_ls_number_reflns 1909
_refine_ls_R_factor_gt 0.0255
_refine_ls_wR_factor_gt 0.0283
_cod_data_source_file Acta-Chem-Scand-1991-45-244-2.cif
_cod_data_source_block 2
_cod_original_sg_symbol_H-M 'P 21/n'
_cod_database_code 1559453

loop_
_space_group_symop_id
_space_group_symop_operation_xyz
1 x,y,z
2 1/2-x,1/2+y,1/2-z
3 -x,-y,-z
4 1/2+x,1/2-y,1/2+z

loop_
_atom_site_label
_atom_site_type_symbol
_atom_site_thermal_displace_type
_atom_site_fract_x
_atom_site_fract_y
_atom_site_fract_z
_atom_site_occupancy
_atom_site_U_iso_or_equiv
_atom_site_calc_flag
_atom_site_refinement_flags
_atom_site_disorder_assembly
_atom_site_disorder_group
Mn Mn Uiso -0.50000 0.50000 0.50000 1.000 0.0230(10) . . . .
Cl1 Cl Uiso -0.82790(10) 0.59750(10) 0.40850(10) 1.000 0.0360(10) . . . .
N1 N Uiso -0.3260(2) 0.58960(10) 0.39880(10) 1.000 0.0290(10) . . . .
N4 N Uiso -0.5580(2) 0.42430(10) 0.30950(10) 1.000 0.0310(10) . . . .
O1 O Uiso -0.1818(12) 0.5015(10) -0.0461(8) 0.250 0.106(4) . . . .
O2 O Uiso 0.0421(18) 0.4183(4) 0.0982(10) 0.250 0.070(2) . . . .
C2 C Uiso -0.3782(3) 0.56600(10) 0.2410(2) 1.000 0.0400(10) . . . .
O3 O Uiso 0.1515(18) 0.5425(9) 0.0139(13) 0.250 0.075(4) . . . .
C3 C Uiso -0.4001(3) 0.4568(2) 0.2255(2) 1.000 0.0410(10) . . . .
C5 C Uiso -0.5710(3) 0.31640(10) 0.3191(2) 1.000 0.0440(10) . . . .
C6 C Uiso -0.7273(3) 0.28340(10) 0.4085(2) 1.000 0.0480(10) . . . .
C7 C Uiso -0.6669(3) 0.30440(10) 0.5698(2) 1.000 0.0400(10) . . . .
O11 O Uiso 0.102(4) 0.422(2) 0.048(4) 0.250 0.064(7) . . . .
O12 O Uiso 0.068(6) 0.5680(15) -0.040(4) 0.250 0.049(6) . . . .
O13 O Uiso -0.163(14) 0.466(7) -0.102(16) 0.250 0.09(3) . . . .
N N Uiso 0.00000 0.50000 0.00000 1.000 0.0590(10) . . . .

loop_
_atom_type_symbol
_atom_type_description
_atom_type_scat_dispersion_real
_atom_type_scat_dispersion_imag
_atom_type_scat_source
C C 0.0033 0.0016 ' International Tables Vol C Tables 4.2.6.8 and 6.1.1.4'
Cl Cl 0.1484 0.1585 ' International Tables Vol C Tables 4.2.6.8 and 6.1.1.4'
Mn Mn 0.3368 0.7283 ' International Tables Vol C Tables 4.2.6.8 and 6.1.1.4'
N N 0.0061 0.0033 ' International Tables Vol C Tables 4.2.6.8 and 6.1.1.4'
O O 0.0106 0.0060 ' International Tables Vol C Tables 4.2.6.8 and 6.1.1.4'

loop_
_geom_angle_atom_site_label_1
_geom_angle_atom_site_label_2
_geom_angle_atom_site_label_3
_geom_angle
_geom_angle_site_symmetry_1
_geom_angle_site_symmetry_2
_geom_angle_site_symmetry_3
_geom_angle_publ_flag
Cl1 Mn N1 92.31(5) . . . yes
Cl1 Mn N4 88.67(5) . . . yes
Cl1 Mn Cl1 180.00 . . 3_466 yes
Cl1 Mn N1 87.69(5) . . 3_466 yes
Cl1 Mn N4 91.33(5) . . 3_466 yes
N1 Mn N4 85.44(5) . . . yes
Cl1 Mn N1 87.69(5) 3_466 . . yes
N1 Mn N1 180.00 . . 3_466 yes
N1 Mn N4 94.56(5) . . 3_466 yes
Cl1 Mn N4 91.33(5) 3_466 . . yes
N1 Mn N4 94.56(5) 3_466 . . yes
N4 Mn N4 180.00 . . 3_466 yes
Cl1 Mn N1 92.31(5) 3_466 . 3_466 yes
Cl1 Mn N4 88.67(5) 3_466 . 3_466 yes
N1 Mn N4 85.44(5) 3_466 . 3_466 yes
Mn N1 C2 107.20(10) . . . yes
Mn N1 C7 117.03(10) . . 3_466 yes
C2 N1 C7 113.61(12) . . 3_466 yes
Mn N4 C3 106.63(11) . . . yes
Mn N4 C5 117.22(9) . . . yes
C3 N4 C5 112.60(15) . . . yes
O11 O1 O13 116(9) 3_565 . . yes
O12 O1 O13 79(11) 3_565 . . yes
O2 O1 O3 128.2(14) 3_565 . 3_565 yes
O2 O1 O11 23.3(16) 3_565 . 3_565 yes
O2 O1 O12 112.9(16) 3_565 . 3_565 yes
O3 O1 O11 135(2) 3_565 . 3_565 yes
O3 O1 O12 18.7(17) 3_565 . 3_565 yes
O11 O1 O12 116(2) 3_565 . 3_565 yes
O13 O1 N 87(8) . . . yes
O2 O1 N 61.2(6) 3_565 . . yes
O3 O1 N 69.1(12) 3_565 . . yes
O11 O1 N 66.8(15) 3_565 . . yes
O12 O1 N 52.0(15) 3_565 . . yes
O2 O1 O13 93(8) 3_565 . . yes
O3 O1 O13 70(11) 3_565 . . yes
N1 C2 C3 108.08(14) . . . yes
O3 O2 O12 7.6(18) 3_565 . 3_565 yes
O1 O2 N 46.0(4) 3_565 . . yes
O3 O2 N 44.1(5) 3_565 . . yes
O12 O2 N 52(2) 3_565 . . yes
O1 O2 O11 43(2) 3_565 . . yes
O3 O2 O11 91(3) 3_565 . . yes
O11 O2 O12 94(4) . . 3_565 yes
O11 O2 N 64(3) . . . yes
O1 O2 O12 97(2) 3_565 . 3_565 yes
O1 O2 O3 89.7(7) 3_565 . 3_565 yes
O12 O3 N 70(3) . . . yes
O1 O3 N 76.6(13) 3_565 . . yes
O11 O3 N 49.3(10) 3_565 . . yes
O13 O3 N 87(7) 3_565 . . yes
O2 O3 N 62.0(6) 3_565 . . yes
O11 O3 N 48.5(11) . . . yes
N4 C3 C2 107.97(17) . . . yes
O1 O3 O2 136.0(16) 3_565 . 3_565 yes
O1 O3 O11 125.3(18) 3_565 . 3_565 yes
O1 O3 O13 58(7) 3_565 . 3_565 yes
O2 O3 O11 23.0(13) 3_565 . 3_565 yes
O2 O3 O13 128(7) 3_565 . 3_565 yes
O11 O3 O13 105(7) 3_565 . 3_565 yes
O11 O3 O12 116(3) . . . yes
O1 O3 O11 28.9(14) 3_565 . . yes
O2 O3 O11 107.2(13) 3_565 . . yes
O11 O3 O11 97.8(14) . . 3_565 yes
O11 O3 O13 70(7) . . 3_565 yes
O1 O3 O12 144(3) 3_565 . . yes
O2 O3 O12 8(2) 3_565 . . yes
O11 O3 O12 28(3) 3_565 . . yes
O12 O3 O13 130(8) . . 3_565 yes
N4 C5 C6 112.56(13) . . . yes
C5 C6 C7 115.29(16) . . . no
N1 C7 C6 111.86(12) 3_466 . . yes
O1 O11 O3 98.4(19) 3_565 . 3_565 yes
O1 O11 O12 109(3) 3_565 . 3_565 yes
O1 O11 O13 24(4) 3_565 . 3_565 yes
O2 O11 N 88(3) . . . yes
O3 O11 N 41.1(9) . . . yes
O1 O11 N 57.0(14) 3_565 . . yes
O3 O11 N 41.5(9) 3_565 . . yes
O12 O11 N 55.5(18) 3_565 . . yes
O13 O11 N 54(4) 3_565 . . yes
O2 O11 O3 111(3) . . . yes
O1 O11 O2 114(3) 3_565 . . yes
O2 O11 O3 66(2) . . 3_565 yes
O2 O11 O12 49(3) . . 3_565 yes
O2 O11 O13 90(5) . . 3_565 yes
O1 O11 O3 16.4(8) 3_565 . . yes
O3 O11 O3 82.6(14) . . 3_565 yes
O3 O11 O12 95(2) . . 3_565 yes
O3 O11 O13 28(5) . . 3_565 yes
O3 O11 O13 90(4) 3_565 . 3_565 yes
O12 O11 O13 95(4) 3_565 . 3_565 yes
O3 O11 O12 18.6(19) 3_565 . 3_565 yes
O1 O12 O11 124(3) 3_565 . 3_565 yes
O1 O12 O13 31(4) 3_565 . 3_565 yes
O3 O12 N 71(2) . . . yes
O1 O12 N 55.5(12) 3_565 . . yes
O2 O12 N 93(3) 3_565 . . yes
O11 O12 N 71(3) 3_565 . . yes
O13 O12 N 63(4) 3_565 . . yes
O1 O12 O3 17.0(14) 3_565 . . yes
O2 O12 O3 164(4) 3_565 . . yes
O3 O12 O11 134(5) . . 3_565 yes
O3 O12 O13 26(5) . . 3_565 yes
O1 O12 O2 147(3) 3_565 . 3_565 yes
O2 O12 O13 147(6) 3_565 . 3_565 yes
O11 O12 O13 110(5) 3_565 . 3_565 yes
O2 O12 O11 37(3) 3_565 . 3_565 yes
O11 O13 N 50(4) 3_565 . . yes
O12 O13 N 48(5) 3_565 . . yes
O1 O13 N 60(9) . . . yes
O3 O13 N 56(8) 3_565 . . yes
O11 O13 O12 89(7) 3_565 . 3_565 yes
O1 O13 O12 70(12) . . 3_565 yes
O1 O13 O3 52(11) . . 3_565 yes
O1 O13 O11 40(6) . . 3_565 yes
O3 O13 O11 82(9) 3_565 . 3_565 yes
O3 O13 O12 24(4) 3_565 . 3_565 yes
O12 N O13 111(5) 3_565 . 3_565 yes
O11 N O13 103(4) 3_565 . 3_565 yes
O11 N O13 104(4) . . . yes
O1 N O11 56.4(14) 3_565 . . yes
O2 N O11 152.2(15) 3_565 . . yes
O3 N O11 89.6(14) 3_565 . . yes
O11 N O11 180(3) . . 3_565 yes
O11 N O12 54(2) . . 3_565 yes
O11 N O13 76(4) . . 3_565 yes
O12 N O13 111(6) . . . yes
O1 N O12 73(2) 3_565 . . yes
O2 N O12 35(2) 3_565 . . yes
O3 N O12 141(2) 3_565 . . yes
O11 N O12 54(2) 3_565 . . yes
O12 N O12 180.00 . . 3_565 yes
O12 N O13 69(5) . . 3_565 yes
O1 N O13 147(5) 3_565 . . yes
O2 N O13 78(5) 3_565 . . yes
O3 N O13 37(6) 3_565 . . yes
O11 N O13 77(4) 3_565 . . yes
O12 N O13 69(6) 3_565 . . yes
O13 N O13 180.00 . . 3_565 yes
O1 N O2 107.2(7) 3_565 . 3_565 yes
O1 N O3 145.7(9) 3_565 . 3_565 yes
O1 N O11 123.3(14) 3_565 . 3_565 yes
O1 N O12 108(2) 3_565 . 3_565 yes
O1 N O13 33(4) 3_565 . 3_565 yes
O2 N O3 106.0(8) 3_565 . 3_565 yes
O2 N O11 27.8(15) 3_565 . 3_565 yes
O2 N O12 145(2) 3_565 . 3_565 yes
O2 N O13 102(4) 3_565 . 3_565 yes
O3 N O11 90.7(14) 3_565 . 3_565 yes
O3 N O12 39(2) 3_565 . 3_565 yes
O3 N O13 143(5) 3_565 . 3_565 yes
O11 N O12 126(2) 3_565 . 3_565 yes
O1 N O2 107.2(7) . . . yes
O1 N O3 145.7(9) . . . yes
O1 N O11 123.6(14) . . . yes
O1 N O12 108(2) . . . yes
O1 N O13 33(5) . . . yes
O1 N O1 180.00 . . 3_565 yes
O1 N O2 72.8(7) . . 3_565 yes
O1 N O3 34.3(9) . . 3_565 yes
O1 N O11 56.7(14) . . 3_565 yes
O1 N O12 73(2) . . 3_565 yes
O1 N O13 147(4) . . 3_565 yes
O2 N O3 106.0(8) . . . yes
O2 N O11 27.9(15) . . . yes
O2 N O12 145(2) . . . yes
O2 N O13 102(5) . . . yes
O1 N O2 72.8(7) 3_565 . . yes
O2 N O2 180.00 . . 3_565 yes
O2 N O3 74.0(8) . . 3_565 yes
O2 N O11 152.2(15) . . 3_565 yes
O2 N O12 35(2) . . 3_565 yes
O2 N O13 78(4) . . 3_565 yes
O3 N O11 90.4(14) . . . yes
O3 N O12 39(2) . . . yes
O3 N O13 143(6) . . . yes
O1 N O3 34.3(9) 3_565 . . yes
O2 N O3 74.0(8) 3_565 . . yes
O3 N O3 180.00 . . 3_565 yes
O3 N O11 89.3(14) . . 3_565 yes
O3 N O12 141(2) . . 3_565 yes
O3 N O13 37(5) . . 3_565 yes
O11 N O12 126(2) . . . yes

loop_
_geom_bond_atom_site_label_1
_geom_bond_atom_site_label_2
_geom_bond_distance
_geom_bond_site_symmetry_1
_geom_bond_site_symmetry_2
_geom_bond_publ_flag
Mn Cl1 2.5261(12) . . yes
Mn N1 2.0354(14) . . yes
Mn N4 2.0334(12) . . yes
Mn Cl1 2.5261(12) . 3_466 yes
Mn N1 2.0354(14) . 3_466 yes
Mn N4 2.0334(12) . 3_466 yes
N1 C2 1.485(2) . . yes
N1 C7 1.484(2) . 3_466 yes
N4 C3 1.489(2) . . yes
N4 C5 1.484(2) . . yes
O1 O11 1.19(3) . 3_565 yes
O1 O12 1.37(3) . 3_565 yes
O1 O2 1.570(14) . 3_565 yes
O1 N 1.181(8) . . yes
O1 O13 0.74(12) . . yes
O1 O3 0.685(18) . 3_565 yes
O2 N 1.440(7) . . yes
C2 C3 1.507(3) . . no
O2 O3 1.568(16) . 3_565 yes
O2 O12 0.83(4) . 3_565 yes
O2 O11 0.67(3) . . yes
O3 O11 1.72(3) . 3_565 yes
O3 O13 0.82(15) . 3_565 yes
O3 N 1.135(12) . . yes
O3 O11 1.72(3) . . yes
O3 O12 0.75(4) . . yes
C5 C6 1.517(3) . . no
C6 C7 1.511(3) . . no
O11 N 1.29(3) . . yes
O11 O12 1.11(5) . 3_565 yes
O11 O13 1.64(11) . 3_565 yes
O12 N 1.13(3) . . yes
O12 O13 1.43(15) . 3_565 yes
O13 N 1.36(12) . . yes

loop_
_geom_torsion_atom_site_label_1
_geom_torsion_atom_site_label_2
_geom_torsion_atom_site_label_3
_geom_torsion_atom_site_label_4
_geom_torsion
_geom_torsion_site_symmetry_1
_geom_torsion_site_symmetry_2
_geom_torsion_site_symmetry_3
_geom_torsion_site_symmetry_4
_geom_torsion_publ_flag
Cl1 Mn N1 C2 -75.24(10) . . . . no
Cl1 Mn N1 C7 53.71(11) . . . 3_466 no
N4 Mn N1 C2 13.25(10) . . . . no
N4 Mn N1 C7 142.19(11) . . . 3_466 no
Cl1 Mn N1 C2 104.76(10) 3_466 . . . no
N4 Mn N1 C2 -166.76(10) 3_466 . . . no
Cl1 Mn N4 C3 108.39(12) . . . . no
Cl1 Mn N4 C5 -124.41(12) . . . . no
N1 Mn N4 C3 15.97(12) . . . . no
N1 Mn N4 C5 143.17(12) . . . . no
Cl1 Mn N4 C3 -71.61(12) 3_466 . . . no
Cl1 Mn N4 C5 55.59(12) 3_466 . . . no
N1 Mn N4 C3 -164.03(12) 3_466 . . . no
N1 Mn N4 C5 -36.84(12) 3_466 . . . no
Cl1 Mn N1 C7 126.29(11) . . 3_466 . no
N4 Mn N1 C7 37.81(11) . . 3_466 . no
Mn N1 C2 C3 -39.90(16) . . . . no
C7 N1 C2 C3 -170.78(15) 3_466 . . . no
C2 N1 C7 C6 -178.27(15) . . 3_466 3_466 no
Mn N4 C3 C2 -42.09(16) . . . . no
C5 N4 C3 C2 -171.98(14) . . . . no
Mn N4 C5 C6 54.06(18) . . . . no
C3 N4 C5 C6 178.29(14) . . . . no
N1 C2 C3 N4 55.41(18) . . . . no
N4 C5 C6 C7 -68.99(18) . . . . no
C5 C6 C7 N1 69.84(19) . . . 3_466 no
